data_4302310
loop_
_publ_author_name
'Kornev, Alexander N.'
'Belina, Natalia V.'
'Sushev, Vyacheslav V.'
'Fukin, Georgy K.'
'Baranov, Evgenii V.'
'Kurskiy, Yuriy A.'
'Poddelskii, Andrei I.'
'Abakumov, Gleb A.'
'L\"onnecke, Peter'
'Hey-Hawkins, Evamarie'

_publ_section_title
;
 The First Structurally Characterized Metal (\k^2^N,P)-Phosphinohydrazides:
 The Key to Understanding the Intramolecular Rearrangement
 R~2~P--NR'--NR'--M \\rightarrow  R'N=PR~2~--NR'--M.
 Metalloderivatives of Diisopropylphosphinohydrazines:
 Synthesis and Properties
;
_journal_coden_ASTM INOCAJ
_journal_issue 12
_journal_name_full 'Inorganic chemistry'
_journal_page_first 5574
_journal_page_last 5583
_journal_paper_doi 10.1021/ic900135b
_journal_volume 48
_journal_year 2009
_chemical_formula_sum 'C13 H32 Cl2 Fe N2 P2'
_chemical_formula_weight 405.1
_space_group_IT_number 14
_symmetry_cell_setting monoclinic
_symmetry_space_group_name_Hall '-P 2ybc'
_symmetry_space_group_name_H-M 'P 1 21/c 1'
_atom_sites_solution_hydrogens geom
_atom_sites_solution_primary direct
_atom_sites_solution_secondary difmap
_audit_conform_dict_location ftp://ftp.iucr.org/pub/cif_core.dic
_audit_conform_dict_name cif_core.dic
_audit_conform_dict_version 2.3
_audit_creation_date 2007-11-06T13:39:39-00:00
_audit_creation_method 'WinGX routine CIF_UPDATE'
_cell_angle_alpha 90
_cell_angle_beta 90.1660(10)
_cell_angle_gamma 90
_cell_formula_units_Z 4
_cell_length_a 14.79250(10)
_cell_length_b 11.08360(10)
_cell_length_c 12.27740(10)
_cell_measurement_reflns_used 34565
_cell_measurement_temperature 130(2)
_cell_measurement_theta_max 32.2632
_cell_measurement_theta_min 2.7397
_cell_volume 2012.92(3)
_computing_cell_refinement
;
        CrysAlis RED, Oxford Diffraction Ltd.,
        Version 1.171.32.5 (release 08-05-2007 CrysAlis171 .NET)
        (compiled May  8 2007,13:10:02)
;
_computing_data_collection
;
        CrysAlis CCD, Oxford Diffraction Ltd.,
        Version 1.171.32.5 (release 08-05-2007 CrysAlis171 .NET)
        (compiled May  8 2007,13:10:02)
;
_computing_data_reduction
;
        CrysAlis RED, Oxford Diffraction Ltd.,
        Version 1.171.32.5 (release 08-05-2007 CrysAlis171 .NET)
        (compiled May  8 2007,13:10:02)
;
_computing_molecular_graphics 'ORTEP3 for Windows (L. J. Farrugia, 1997)'
_computing_publication_material 'WINGX  (L.J. Farrugia,1999)'
_computing_structure_refinement 'SHELXL-97 (Sheldrick, 1997)'
_computing_structure_solution 'SIR92 (Giacovazzo 1993)'
_diffrn_ambient_temperature 130(2)
_diffrn_detector_area_resol_mean 16.356
_diffrn_measured_fraction_theta_full 1
_diffrn_measured_fraction_theta_max 1
_diffrn_measurement_device_type 'ccd Xcalibur S'
_diffrn_measurement_method '\w- amd \f-scans'
_diffrn_orient_matrix_UB_11 0.0489715199
_diffrn_orient_matrix_UB_12 0.0298432181
_diffrn_orient_matrix_UB_13 0.0119863647
_diffrn_orient_matrix_UB_21 0.0131372287
_diffrn_orient_matrix_UB_22 0.006499338
_diffrn_orient_matrix_UB_23 -0.0464185863
_diffrn_orient_matrix_UB_31 -0.0275250025
_diffrn_orient_matrix_UB_32 0.056145831
_diffrn_orient_matrix_UB_33 -0.0009981782
_diffrn_radiation_monochromator graphite
_diffrn_radiation_type MoK\a
_diffrn_radiation_wavelength 0.71073
_diffrn_reflns_av_R_equivalents 0.0228
_diffrn_reflns_av_unetI/netI 0.0137
_diffrn_reflns_limit_h_max 21
_diffrn_reflns_limit_h_min -21
_diffrn_reflns_limit_k_max 15
_diffrn_reflns_limit_k_min -15
_diffrn_reflns_limit_l_max 17
_diffrn_reflns_limit_l_min -17
_diffrn_reflns_number 59935
_diffrn_reflns_theta_full 30.51
_diffrn_reflns_theta_max 30.51
_diffrn_reflns_theta_min 2.75
_exptl_absorpt_coefficient_mu 1.167
_exptl_absorpt_correction_T_max 1
_exptl_absorpt_correction_T_min 0.77722
_exptl_absorpt_correction_type multi-scan
_exptl_absorpt_process_details
;
        CrysAlis RED, Oxford Diffraction Ltd.,
        Version 1.171.32.5 (release 08-05-2007 CrysAlis171 .NET)
        (compiled May  8 2007,13:10:02)
        Empirical absorption correction using spherical harmonics,
 implemented in SCALE3 ABSPACK scaling algorithm.
;
_exptl_crystal_colour orange
_exptl_crystal_density_diffrn 1.337
_exptl_crystal_density_method 'not measured'
_exptl_crystal_description prism
_exptl_crystal_F_000 856
_exptl_crystal_size_max 0.45
_exptl_crystal_size_mid 0.45
_exptl_crystal_size_min 0.3
_refine_diff_density_max 0.531
_refine_diff_density_min -0.287
_refine_diff_density_rms 0.049
_refine_ls_extinction_method none
_refine_ls_goodness_of_fit_ref 1.051
_refine_ls_hydrogen_treatment refall
_refine_ls_matrix_type full
_refine_ls_number_parameters 309
_refine_ls_number_reflns 6139
_refine_ls_number_restraints 0
_refine_ls_restrained_S_all 1.051
_refine_ls_R_factor_all 0.0277
_refine_ls_R_factor_gt 0.021
_refine_ls_shift/su_max 0.002
_refine_ls_shift/su_mean 0
_refine_ls_structure_factor_coef Fsqd
_refine_ls_weighting_details 'calc w=1/[\s^2^(Fo^2^)+(0.0288P)^2^+0.4775P] where P=(Fo^2^+2Fc^2^)/3'
_refine_ls_weighting_scheme calc
_refine_ls_wR_factor_gt 0.0513
_refine_ls_wR_factor_ref 0.055
_reflns_number_gt 5277
_reflns_number_total 6139
_reflns_threshold_expression >2sigma(I)
_cod_duplicate_entry 4338594
_cod_data_source_file ic900135b_si_001_5.cif
_cod_data_source_block 710339
_cod_database_code 4302310

loop_
_symmetry_equiv_pos_as_xyz
'x, y, z'
'-x, y+1/2, -z+1/2'
'-x, -y, -z'
'x, -y-1/2, z-1/2'

loop_
_atom_site_label
_atom_site_type_symbol
_atom_site_fract_x
_atom_site_fract_y
_atom_site_fract_z
_atom_site_U_iso_or_equiv
_atom_site_adp_type
_atom_site_occupancy
_atom_site_symmetry_multiplicity
_atom_site_calc_flag
_atom_site_refinement_flags
_atom_site_disorder_assembly
_atom_site_disorder_group
Fe1 Fe 0.729346(10) 0.066102(14) 0.499091(12) 0.01642(4) Uani 1 1 d . . .
Cl1 Cl 0.640346(18) 0.20344(3) 0.57945(2) 0.02350(6) Uani 1 1 d . . .
Cl2 Cl 0.79364(2) -0.06335(3) 0.61428(2) 0.02681(6) Uani 1 1 d . . .
P1 P 0.669403(17) -0.04185(2) 0.33970(2) 0.01477(5) Uani 1 1 d . . .
P2 P 0.825539(17) 0.15958(2) 0.36049(2) 0.01538(5) Uani 1 1 d . . .
N1 N 0.74456(6) -0.00569(8) 0.24147(7) 0.01768(17) Uani 1 1 d . . .
N2 N 0.78072(6) 0.11426(8) 0.23860(7) 0.01671(16) Uani 1 1 d . . .
C1 C 0.55213(7) -0.01563(11) 0.29382(10) 0.0233(2) Uani 1 1 d . . .
C2 C 0.52372(9) 0.11477(13) 0.31270(12) 0.0331(3) Uani 1 1 d . . .
C3 C 0.53441(10) -0.05241(14) 0.17640(13) 0.0354(3) Uani 1 1 d . . .
C4 C 0.67727(7) -0.20740(9) 0.34593(9) 0.01846(19) Uani 1 1 d . . .
C5 C 0.61632(8) -0.25514(11) 0.43694(11) 0.0261(2) Uani 1 1 d . . .
C6 C 0.77425(8) -0.24947(10) 0.36401(10) 0.0230(2) Uani 1 1 d . . .
C7 C 0.75952(9) -0.06809(11) 0.13912(9) 0.0244(2) Uani 1 1 d . . .
C8 C 0.82363(8) 0.32418(10) 0.34234(9) 0.0207(2) Uani 1 1 d . . .
C9 C 0.72756(8) 0.37343(10) 0.35236(10) 0.0242(2) Uani 1 1 d . . .
C10 C 0.88619(10) 0.38481(12) 0.42475(13) 0.0335(3) Uani 1 1 d . . .
C11 C 0.94505(7) 0.11629(10) 0.35053(9) 0.0198(2) Uani 1 1 d . . .
C12 C 0.95522(8) -0.02033(11) 0.35886(11) 0.0250(2) Uani 1 1 d . . .
C13 C 0.99085(9) 0.16339(14) 0.24775(12) 0.0319(3) Uani 1 1 d . . .
H1N H 0.7457(9) 0.1635(13) 0.2126(12) 0.022(3) Uiso 1 1 d . . .
H1 H 0.5150(11) -0.0651(15) 0.3438(14) 0.040(5) Uiso 1 1 d . . .
H2A H 0.5570(12) 0.1734(16) 0.2600(15) 0.047(5) Uiso 1 1 d . . .
H2B H 0.5335(13) 0.1387(17) 0.3889(16) 0.055(5) Uiso 1 1 d . . .
H2C H 0.4573(11) 0.1174(15) 0.2988(13) 0.038(4) Uiso 1 1 d . . .
H3A H 0.5680(12) 0.0042(18) 0.1259(15) 0.050(5) Uiso 1 1 d . . .
H3B H 0.4721(13) -0.0459(16) 0.1611(16) 0.052(5) Uiso 1 1 d . . .
H3C H 0.5543(12) -0.1353(18) 0.1589(15) 0.054(5) Uiso 1 1 d . . .
H4 H 0.6569(10) -0.2370(13) 0.2773(12) 0.027(4) Uiso 1 1 d . . .
H5A H 0.6363(10) -0.2221(14) 0.5087(13) 0.032(4) Uiso 1 1 d . . .
H5B H 0.6216(10) -0.3463(15) 0.4410(13) 0.033(4) Uiso 1 1 d . . .
H5C H 0.5549(11) -0.2352(14) 0.4261(13) 0.034(4) Uiso 1 1 d . . .
H6A H 0.8147(10) -0.2254(14) 0.3077(13) 0.030(4) Uiso 1 1 d . . .
H6B H 0.7964(10) -0.2192(14) 0.4350(13) 0.032(4) Uiso 1 1 d . . .
H6C H 0.7749(10) -0.3369(14) 0.3646(12) 0.030(4) Uiso 1 1 d . . .
H7A H 0.8261(11) -0.0691(14) 0.1235(14) 0.037(4) Uiso 1 1 d . . .
H7B H 0.7301(10) -0.0264(14) 0.0776(13) 0.032(4) Uiso 1 1 d . . .
H7C H 0.7374(10) -0.1512(15) 0.1439(13) 0.033(4) Uiso 1 1 d . . .
H8 H 0.8454(10) 0.3393(13) 0.2706(12) 0.029(4) Uiso 1 1 d . . .
H9A H 0.7269(11) 0.4554(15) 0.3338(14) 0.042(5) Uiso 1 1 d . . .
H9B H 0.7050(10) 0.3658(14) 0.4252(13) 0.032(4) Uiso 1 1 d . . .
H9C H 0.6837(11) 0.3334(15) 0.3047(13) 0.037(4) Uiso 1 1 d . . .
H10A H 0.9476(12) 0.3621(15) 0.4154(13) 0.037(4) Uiso 1 1 d . . .
H10B H 0.8827(11) 0.4720(16) 0.4166(13) 0.040(4) Uiso 1 1 d . . .
H10C H 0.8694(12) 0.3651(16) 0.5022(15) 0.047(5) Uiso 1 1 d . . .
H11 H 0.9733(9) 0.1553(14) 0.4158(12) 0.028(4) Uiso 1 1 d . . .
H12A H 0.9283(11) -0.0581(13) 0.2973(14) 0.032(4) Uiso 1 1 d . . .
H12B H 0.9272(11) -0.0535(13) 0.4219(13) 0.029(4) Uiso 1 1 d . . .
H12C H 1.0177(10) -0.0406(13) 0.3613(12) 0.030(4) Uiso 1 1 d . . .
H13A H 0.9598(11) 0.1355(16) 0.1835(14) 0.041(5) Uiso 1 1 d . . .
H13B H 0.9880(11) 0.2483(17) 0.2438(14) 0.041(5) Uiso 1 1 d . . .
H13C H 1.0520(11) 0.1425(15) 0.2481(13) 0.039(4) Uiso 1 1 d . . .

loop_
_atom_site_aniso_label
_atom_site_aniso_U_11
_atom_site_aniso_U_22
_atom_site_aniso_U_33
_atom_site_aniso_U_23
_atom_site_aniso_U_13
_atom_site_aniso_U_12
Fe1 0.01754(7) 0.01725(7) 0.01446(7) -0.00055(5) -0.00011(5) -0.00001(5)
Cl1 0.02214(12) 0.02666(13) 0.02171(12) -0.00569(10) 0.00234(9) 0.00211(10)
Cl2 0.03235(14) 0.02711(14) 0.02094(13) 0.00327(10) -0.00550(10) 0.00399(11)
P1 0.01409(11) 0.01506(11) 0.01516(12) -0.00001(9) -0.00041(8) -0.00069(9)
P2 0.01698(12) 0.01339(11) 0.01576(12) 0.00006(9) -0.00047(9) -0.00117(9)
N1 0.0231(4) 0.0148(4) 0.0152(4) -0.0022(3) 0.0029(3) -0.0043(3)
N2 0.0200(4) 0.0126(4) 0.0176(4) 0.0022(3) -0.0015(3) -0.0017(3)
C1 0.0167(5) 0.0258(6) 0.0275(6) 0.0040(4) -0.0021(4) 0.0001(4)
C2 0.0302(6) 0.0353(7) 0.0338(7) -0.0034(6) -0.0066(5) 0.0131(5)
C3 0.0314(7) 0.0349(7) 0.0397(7) -0.0095(6) -0.0181(6) 0.0036(6)
C4 0.0198(5) 0.0158(5) 0.0198(5) 0.0005(4) -0.0014(4) -0.0029(4)
C5 0.0238(5) 0.0246(6) 0.0299(6) 0.0083(5) 0.0020(4) -0.0038(4)
C6 0.0223(5) 0.0165(5) 0.0302(6) -0.0010(4) 0.0002(4) 0.0012(4)
C7 0.0325(6) 0.0235(5) 0.0172(5) -0.0043(4) 0.0044(4) -0.0060(5)
C8 0.0267(5) 0.0139(4) 0.0214(5) 0.0003(4) 0.0010(4) -0.0018(4)
C9 0.0306(6) 0.0169(5) 0.0253(6) -0.0003(4) 0.0006(4) 0.0037(4)
C10 0.0350(7) 0.0205(6) 0.0449(8) -0.0077(5) -0.0077(6) -0.0047(5)
C11 0.0158(4) 0.0194(5) 0.0242(5) 0.0024(4) -0.0015(4) -0.0019(4)
C12 0.0189(5) 0.0205(5) 0.0357(7) 0.0009(5) -0.0004(4) 0.0014(4)
C13 0.0204(6) 0.0377(7) 0.0377(7) 0.0117(6) 0.0071(5) -0.0003(5)

loop_
_atom_type_symbol
_atom_type_description
_atom_type_scat_dispersion_real
_atom_type_scat_dispersion_imag
_atom_type_scat_source
Fe Fe 0.3463 0.8444 'International Tables Vol C Tables 4.2.6.8 and 6.1.1.4'
Cl Cl 0.1484 0.1585 'International Tables Vol C Tables 4.2.6.8 and 6.1.1.4'
P P 0.1023 0.0942 'International Tables Vol C Tables 4.2.6.8 and 6.1.1.4'
N N 0.0061 0.0033 'International Tables Vol C Tables 4.2.6.8 and 6.1.1.4'
C C 0.0033 0.0016 'International Tables Vol C Tables 4.2.6.8 and 6.1.1.4'
H H 0 0 'International Tables Vol C Tables 4.2.6.8 and 6.1.1.4'

loop_
_geom_angle_atom_site_label_1
_geom_angle_atom_site_label_2
_geom_angle_atom_site_label_3
_geom_angle
_geom_angle_site_symmetry_1
_geom_angle_site_symmetry_3
_geom_angle_publ_flag
Cl2 Fe1 Cl1 114.093(12) . . ?
Cl2 Fe1 P2 117.754(12) . . ?
Cl1 Fe1 P2 111.171(11) . . ?
Cl2 Fe1 P1 110.161(12) . . ?
Cl1 Fe1 P1 118.024(11) . . ?
P2 Fe1 P1 82.056(10) . . ?
N1 P1 C4 102.96(5) . . ?
N1 P1 C1 111.37(5) . . ?
C4 P1 C1 103.24(5) . . ?
N1 P1 Fe1 102.48(3) . . ?
C4 P1 Fe1 115.46(4) . . ?
C1 P1 Fe1 120.21(4) . . ?
N2 P2 C11 103.64(5) . . ?
N2 P2 C8 100.35(5) . . ?
C11 P2 C8 105.41(5) . . ?
N2 P2 Fe1 105.01(3) . . ?
C11 P2 Fe1 119.78(4) . . ?
C8 P2 Fe1 119.66(4) . . ?
N2 N1 C7 111.27(8) . . ?
N2 N1 P1 118.92(7) . . ?
C7 N1 P1 127.35(7) . . ?
N1 N2 P2 113.24(7) . . ?
N1 N2 H1N 113.1(10) . . ?
P2 N2 H1N 112.9(10) . . ?
C3 C1 C2 110.60(11) . . ?
C3 C1 P1 113.99(9) . . ?
C2 C1 P1 111.26(9) . . ?
C3 C1 H1 110.2(10) . . ?
C2 C1 H1 106.1(9) . . ?
P1 C1 H1 104.2(10) . . ?
C1 C2 H2A 111.5(10) . . ?
C1 C2 H2B 111.2(11) . . ?
H2A C2 H2B 110.8(15) . . ?
C1 C2 H2C 105.9(10) . . ?
H2A C2 H2C 110.0(13) . . ?
H2B C2 H2C 107.3(14) . . ?
C1 C3 H3A 109.3(10) . . ?
C1 C3 H3B 109.5(12) . . ?
H3A C3 H3B 108.2(15) . . ?
C1 C3 H3C 113.8(11) . . ?
H3A C3 H3C 107.2(15) . . ?
H3B C3 H3C 108.7(15) . . ?
C6 C4 C5 110.10(9) . . ?
C6 C4 P1 111.75(7) . . ?
C5 C4 P1 109.72(8) . . ?
C6 C4 H4 108.6(9) . . ?
C5 C4 H4 110.0(9) . . ?
P1 C4 H4 106.7(9) . . ?
C4 C5 H5A 110.1(9) . . ?
C4 C5 H5B 109.5(9) . . ?
H5A C5 H5B 107.4(12) . . ?
C4 C5 H5C 112.6(10) . . ?
H5A C5 H5C 108.7(13) . . ?
H5B C5 H5C 108.3(13) . . ?
C4 C6 H6A 113.7(9) . . ?
C4 C6 H6B 109.5(9) . . ?
H6A C6 H6B 109.7(12) . . ?
C4 C6 H6C 108.5(9) . . ?
H6A C6 H6C 106.2(13) . . ?
H6B C6 H6C 109.2(13) . . ?
N1 C7 H7A 108.9(9) . . ?
N1 C7 H7B 111.8(9) . . ?
H7A C7 H7B 106.8(13) . . ?
N1 C7 H7C 110.1(9) . . ?
H7A C7 H7C 109.2(12) . . ?
H7B C7 H7C 109.9(13) . . ?
C10 C8 C9 110.61(10) . . ?
C10 C8 P2 110.35(8) . . ?
C9 C8 P2 111.03(8) . . ?
C10 C8 H8 109.3(9) . . ?
C9 C8 H8 109.2(9) . . ?
P2 C8 H8 106.3(9) . . ?
C8 C9 H9A 109.6(10) . . ?
C8 C9 H9B 111.7(9) . . ?
H9A C9 H9B 108.0(14) . . ?
C8 C9 H9C 113.9(9) . . ?
H9A C9 H9C 106.7(14) . . ?
H9B C9 H9C 106.6(13) . . ?
C8 C10 H10A 112.5(10) . . ?
C8 C10 H10B 109.8(10) . . ?
H10A C10 H10B 107.5(14) . . ?
C8 C10 H10C 112.3(10) . . ?
H10A C10 H10C 107.1(14) . . ?
H10B C10 H10C 107.4(14) . . ?
C12 C11 C13 110.56(10) . . ?
C12 C11 P2 110.48(7) . . ?
C13 C11 P2 113.29(8) . . ?
C12 C11 H11 109.6(9) . . ?
C13 C11 H11 109.2(8) . . ?
P2 C11 H11 103.5(8) . . ?
C11 C12 H12A 110.1(9) . . ?
C11 C12 H12B 113.2(9) . . ?
H12A C12 H12B 107.1(13) . . ?
C11 C12 H12C 109.4(9) . . ?
H12A C12 H12C 109.0(13) . . ?
H12B C12 H12C 108.0(13) . . ?
C11 C13 H13A 110.8(10) . . ?
C11 C13 H13B 111.4(10) . . ?
H13A C13 H13B 104.9(15) . . ?
C11 C13 H13C 110.1(10) . . ?
H13A C13 H13C 112.6(14) . . ?
H13B C13 H13C 106.9(14) . . ?

loop_
_geom_bond_atom_site_label_1
_geom_bond_atom_site_label_2
_geom_bond_distance
_geom_bond_site_symmetry_2
_geom_bond_publ_flag
Fe1 Cl2 2.2261(3) . ?
Fe1 Cl1 2.2430(3) . ?
Fe1 P2 2.4511(3) . ?
Fe1 P1 2.4571(3) . ?
P1 N1 1.6908(9) . ?
P1 C4 1.8402(11) . ?
P1 C1 1.8454(11) . ?
P2 N2 1.7104(9) . ?
P2 C11 1.8362(11) . ?
P2 C8 1.8381(11) . ?
N1 N2 1.4335(12) . ?
N1 C7 1.4519(14) . ?
N2 H1N 0.817(15) . ?
C1 C3 1.5202(18) . ?
C1 C2 1.5231(18) . ?
C1 H1 0.990(17) . ?
C2 H2A 1.041(18) . ?
C2 H2B 0.98(2) . ?
C2 H2C 0.997(16) . ?
C3 H3A 1.01(2) . ?
C3 H3B 0.94(2) . ?
C3 H3C 0.988(19) . ?
C4 C6 1.5241(15) . ?
C4 C5 1.5321(15) . ?
C4 H4 0.952(15) . ?
C5 H5A 0.998(16) . ?
C5 H5B 1.014(16) . ?
C5 H5C 0.944(16) . ?
C6 H6A 0.953(15) . ?
C6 H6B 0.989(16) . ?
C6 H6C 0.970(16) . ?
C7 H7A 1.003(17) . ?
C7 H7B 0.986(16) . ?
C7 H7C 0.980(16) . ?
C8 C10 1.5252(17) . ?
C8 C9 1.5276(16) . ?
C8 H8 0.954(15) . ?
C9 H9A 0.937(17) . ?
C9 H9B 0.958(16) . ?
C9 H9C 0.979(16) . ?
C10 H10A 0.949(17) . ?
C10 H10B 0.973(17) . ?
C10 H10C 1.008(18) . ?
C11 C12 1.5251(16) . ?
C11 C13 1.5261(16) . ?
C11 H11 1.001(15) . ?
C12 H12A 0.951(16) . ?
C12 H12B 0.953(16) . ?
C12 H12C 0.951(15) . ?
C13 H13A 0.963(18) . ?
C13 H13B 0.943(19) . ?
C13 H13C 0.933(17) . ?
